data_2223167
loop_
_publ_author_name
'Lin, Jing'
'Cai, Wen-Lian'

_publ_section_title
;<i>catena</i>-Poly[[[tetraaquazinc(II)]-\m-4,4'-bipyridine-\k^2^<i>N</i>:<i>N</i>']
 naphthalene-1,5-disulfonate]
;
_journal_coeditor_code NG2626
_journal_issue 9
_journal_name_full 'Acta Crystallographica Section E'
_journal_page_first m1088
_journal_paper_doi 10.1107/S1600536809032127
_journal_volume 65
_journal_year 2009
_chemical_formula_iupac '[Zn (C10 H8 N2) (H2 O)4] (C10 H6 O6 S2)'
_chemical_formula_moiety 'C10 H16 N2 O6 Zn 2+, C10 H6 O6 S2 2-'
_chemical_formula_sum 'C20 H22 N2 O10 S2 Zn'
_chemical_formula_weight 579.89
_chemical_name_systematic
;
<i>catena</i>-Poly[[[tetraaquazinc(II)]-\m-4,4'-bipyridine-
\k^2^<i>N</i>:<i>N</i>'] naphthalene-1,5-disulfonate]
;
_space_group_IT_number 12
_symmetry_cell_setting monoclinic
_symmetry_space_group_name_Hall '-C 2y'
_symmetry_space_group_name_H-M 'C 1 2/m 1'
_atom_sites_solution_hydrogens geom
_atom_sites_solution_primary direct
_atom_sites_solution_secondary difmap
_audit_creation_method SHELXL-97
_cell_angle_alpha 90.00
_cell_angle_beta 108.38(3)
_cell_angle_gamma 90.00
_cell_formula_units_Z 2
_cell_length_a 14.584(3)
_cell_length_b 7.3948(15)
_cell_length_c 11.380(2)
_cell_measurement_reflns_used 5711
_cell_measurement_temperature 293(2)
_cell_measurement_theta_max 27.4
_cell_measurement_theta_min 3.1
_cell_volume 1164.7(4)
_computing_cell_refinement 'SAINT (Siemens, 1994)'
_computing_data_collection 'SMART (Siemens, 1994)'
_computing_data_reduction 'SAINT (Siemens, 1994)'
_computing_molecular_graphics 'SHELXTL (Sheldrick, 2008)'
_computing_publication_material 'SHELXTL (Sheldrick, 2008)'
_computing_structure_refinement 'SHELXL97 (Sheldrick, 2008)'
_computing_structure_solution 'SHELXS97 (Sheldrick, 2008)'
_diffrn_ambient_temperature 293(2)
_diffrn_measured_fraction_theta_full 0.992
_diffrn_measured_fraction_theta_max 0.992
_diffrn_measurement_device_type 'Siemens SMART CCD area-detector'
_diffrn_measurement_method \w
_diffrn_radiation_monochromator graphite
_diffrn_radiation_source 'fine-focus sealed tube'
_diffrn_radiation_type MoK\a
_diffrn_radiation_wavelength 0.71073
_diffrn_reflns_av_R_equivalents 0.0334
_diffrn_reflns_av_sigmaI/netI 0.0275
_diffrn_reflns_limit_h_max 18
_diffrn_reflns_limit_h_min -18
_diffrn_reflns_limit_k_max 9
_diffrn_reflns_limit_k_min -9
_diffrn_reflns_limit_l_max 14
_diffrn_reflns_limit_l_min -13
_diffrn_reflns_number 5711
_diffrn_reflns_theta_full 27.39
_diffrn_reflns_theta_max 27.39
_diffrn_reflns_theta_min 3.12
_exptl_absorpt_coefficient_mu 1.293
_exptl_absorpt_correction_T_max 0.794
_exptl_absorpt_correction_T_min 0.658
_exptl_absorpt_correction_type multi-scan
_exptl_absorpt_process_details '(SADABS; Sheldrick, 1996)'
_exptl_crystal_colour colorless
_exptl_crystal_density_diffrn 1.654
_exptl_crystal_density_method 'not measured'
_exptl_crystal_description block
_exptl_crystal_F_000 596
_exptl_crystal_size_max 0.38
_exptl_crystal_size_mid 0.29
_exptl_crystal_size_min 0.19
_refine_diff_density_max 0.457
_refine_diff_density_min -0.523
_refine_ls_extinction_method none
_refine_ls_goodness_of_fit_ref 1.030
_refine_ls_hydrogen_treatment mixed
_refine_ls_matrix_type full
_refine_ls_number_parameters 107
_refine_ls_number_reflns 1421
_refine_ls_number_restraints 15
_refine_ls_restrained_S_all 1.222
_refine_ls_R_factor_all 0.0370
_refine_ls_R_factor_gt 0.0339
_refine_ls_shift/su_max 0.001
_refine_ls_shift/su_mean 0.001
_refine_ls_structure_factor_coef Fsqd
_refine_ls_weighting_details 'calc w=1/[\s^2^(Fo^2^)+(0.0663P)^2^+1.4457P] where P=(Fo^2^+2Fc^2^)/3'
_refine_ls_weighting_scheme calc
_refine_ls_wR_factor_gt 0.0994
_refine_ls_wR_factor_ref 0.1067
_reflns_number_gt 1302
_reflns_number_total 1421
_reflns_threshold_expression I>2\s(I)
_cod_data_source_file ng2626.cif
_cod_data_source_block I
_cod_depositor_comments
;
The following automatic conversions were performed:
'_symmetry_cell_setting' value 'Monoclinic' changed to 'monoclinic'
according to '/home/saulius/struct/CIF-dictionaries/cif_core.dic'
dictionary named 'cif_core.dic' version 2.4.1 from 2010-06-29.

Automatic conversion script
Id: cif_fix_enum 1527 2010-12-29 10:47:43Z saulius 

The following automatic conversions were performed:

'_symmetry_cell_setting' value 'Monoclinic' changed to 'monoclinic'
according to /home/saulius/struct/CIF-dictionaries/cif_core.dic
dictionary named 'cif_core.dic' version 2.4.1 from 2010-06-29.

Automatic conversion script
Id: cif_fix_values 1715 2011-07-08 13:25:40Z adriana 
;
_cod_original_sg_symbol_H-M 'C 2/m'
_cod_database_code 2223167
_cod_database_fobs_code 2223167

loop_
_symmetry_equiv_pos_as_xyz
'x, y, z'
'-x, y, -z'
'x+1/2, y+1/2, z'
'-x+1/2, y+1/2, -z'
'-x, -y, -z'
'x, -y, z'
'-x+1/2, -y+1/2, -z'
'x+1/2, -y+1/2, z'

loop_
_atom_site_type_symbol
_atom_site_label
_atom_site_fract_x
_atom_site_fract_y
_atom_site_fract_z
_atom_site_U_iso_or_equiv
_atom_site_adp_type
_atom_site_calc_flag
_atom_site_refinement_flags
_atom_site_occupancy
_atom_site_disorder_assembly
_atom_site_disorder_group
Zn Zn1 0.5000 0.5000 0.5000 0.0328(2) Uani d S 1 . .
S S1 0.84039(6) 0.5000 0.70300(8) 0.0323(3) Uani d S 1 . .
O O1W 0.60582(14) 0.7084(3) 0.54834(19) 0.0443(5) Uani d D 1 . .
H H1WA 0.6631(16) 0.698(5) 0.596(2) 0.053 Uiso d D 1 . .
H H1WB 0.605(2) 0.790(4) 0.498(3) 0.053 Uiso d D 1 . .
O O2 0.8672(2) 0.5000 0.5896(2) 0.0451(7) Uani d S 1 . .
O O3 0.78840(14) 0.6629(3) 0.71577(18) 0.0425(5) Uani d . 1 . .
C C1 0.5820(3) 0.5000 0.7822(4) 0.0669(15) Uani d SU 1 . .
H H1A 0.6403 0.5000 0.7651 0.080 Uiso calc SR 1 . .
C C2 0.5848(3) 0.5000 0.9042(4) 0.0647(14) Uani d SU 1 . .
H H2A 0.6440 0.5000 0.9667 0.078 Uiso calc SR 1 . .
C C3 0.4997(3) 0.5000 0.9346(3) 0.0324(8) Uani d S 1 . .
C C4 0.4162(3) 0.5000 0.8359(3) 0.0364(8) Uani d S 1 . .
H H4A 0.3568 0.5000 0.8501 0.044 Uiso calc SR 1 . .
C C5 0.4189(3) 0.5000 0.7155(3) 0.0337(8) Uani d S 1 . .
H H5A 0.3607 0.5000 0.6511 0.040 Uiso calc SR 1 . .
C C6 0.8693(3) 0.5000 0.9887(4) 0.0580(14) Uani d S 1 . .
H H6A 0.8090 0.5000 0.9283 0.070 Uiso calc SR 1 . .
C C7 0.9543(2) 0.5000 0.9528(3) 0.0329(8) Uani d S 1 . .
C C8 0.9520(3) 0.5000 0.8266(3) 0.0338(8) Uani d S 1 . .
C C9 1.0349(3) 0.5000 0.7957(4) 0.0549(13) Uani d S 1 . .
H H9A 1.0322 0.5000 0.7130 0.066 Uiso calc SR 1 . .
C C10 1.1247(3) 0.5000 0.8898(5) 0.080(2) Uani d S 1 . .
H H10A 1.1812 0.5000 0.8684 0.096 Uiso calc SR 1 . .
N N1 0.5005(2) 0.5000 0.6874(3) 0.0371(7) Uani d S 1 . .

loop_
_atom_site_aniso_label
_atom_site_aniso_U_11
_atom_site_aniso_U_22
_atom_site_aniso_U_33
_atom_site_aniso_U_12
_atom_site_aniso_U_13
_atom_site_aniso_U_23
Zn1 0.0270(3) 0.0560(4) 0.0140(3) 0.000 0.0046(2) 0.000
S1 0.0278(5) 0.0414(5) 0.0202(4) 0.000 -0.0030(3) 0.000
O1W 0.0347(10) 0.0589(13) 0.0301(10) -0.0062(9) -0.0031(8) 0.0086(9)
O2 0.0468(16) 0.0607(18) 0.0213(13) 0.000 0.0014(12) 0.000
O3 0.0360(10) 0.0440(11) 0.0372(10) 0.0048(8) -0.0033(8) -0.0028(8)
C1 0.036(2) 0.137(4) 0.030(2) 0.000 0.0134(18) 0.000
C2 0.032(2) 0.135(4) 0.027(2) 0.000 0.0088(17) 0.000
C3 0.0311(18) 0.048(2) 0.0190(17) 0.000 0.0089(14) 0.000
C4 0.0294(17) 0.058(2) 0.0230(17) 0.000 0.0106(14) 0.000
C5 0.0302(17) 0.050(2) 0.0186(16) 0.000 0.0044(13) 0.000
C6 0.0194(17) 0.120(5) 0.029(2) 0.000 -0.0003(15) 0.000
C7 0.0241(17) 0.046(2) 0.0247(17) 0.000 0.0027(15) 0.000
C8 0.0244(16) 0.049(2) 0.0224(16) 0.000 -0.0008(13) 0.000
C9 0.034(2) 0.106(4) 0.0219(18) 0.000 0.0048(16) 0.000
C10 0.025(2) 0.178(7) 0.036(3) 0.000 0.0093(19) 0.000
N1 0.0307(15) 0.065(2) 0.0157(13) 0.000 0.0072(12) 0.000

loop_
_atom_type_symbol
_atom_type_description
_atom_type_scat_dispersion_real
_atom_type_scat_dispersion_imag
_atom_type_scat_source
C C 0.0033 0.0016 'International Tables Vol C Tables 4.2.6.8 and 6.1.1.4'
H H 0.0000 0.0000 'International Tables Vol C Tables 4.2.6.8 and 6.1.1.4'
N N 0.0061 0.0033 'International Tables Vol C Tables 4.2.6.8 and 6.1.1.4'
O O 0.0106 0.0060 'International Tables Vol C Tables 4.2.6.8 and 6.1.1.4'
S S 0.1246 0.1234 'International Tables Vol C Tables 4.2.6.8 and 6.1.1.4'
Zn Zn 0.2839 1.4301 'International Tables Vol C Tables 4.2.6.8 and 6.1.1.4'

loop_
_geom_angle_atom_site_label_1
_geom_angle_atom_site_label_2
_geom_angle_atom_site_label_3
_geom_angle_site_symmetry_1
_geom_angle_site_symmetry_3
_geom_angle
_geom_angle_publ_flag
O1W Zn1 O1W 5_666 . 180.00(9) ?
O1W Zn1 O1W 5_666 6_565 87.13(12) ?
O1W Zn1 O1W . 6_565 92.87(12) ?
O1W Zn1 O1W 5_666 2_656 92.87(12) ?
O1W Zn1 O1W . 2_656 87.13(12) ?
O1W Zn1 O1W 6_565 2_656 180.0000(10) ?
O1W Zn1 N1 5_666 5_666 88.18(8) ?
O1W Zn1 N1 . 5_666 91.82(8) ?
O1W Zn1 N1 6_565 5_666 91.82(8) ?
O1W Zn1 N1 2_656 5_666 88.18(8) ?
O1W Zn1 N1 5_666 . 91.82(8) ?
O1W Zn1 N1 . . 88.18(8) ?
O1W Zn1 N1 6_565 . 88.18(8) ?
O1W Zn1 N1 2_656 . 91.82(8) ?
N1 Zn1 N1 5_666 . 180.0 ?
O3 S1 O3 6_565 . 111.78(18) ?
O3 S1 O2 6_565 . 112.40(11) ?
O3 S1 O2 . . 112.40(11) ?
O3 S1 C8 6_565 . 107.20(10) ?
O3 S1 C8 . . 107.20(10) ?
O2 S1 C8 . . 105.36(17) ?
Zn1 O1W H1WA . . 126(3) ?
Zn1 O1W H1WB . . 120(2) ?
H1WA O1W H1WB . . 108(3) ?
N1 C1 C2 . . 123.5(4) ?
N1 C1 H1A . . 118.2 ?
C2 C1 H1A . . 118.2 ?
C1 C2 C3 . . 120.5(4) ?
C1 C2 H2A . . 119.8 ?
C3 C2 H2A . . 119.8 ?
C4 C3 C2 . . 115.3(3) ?
C4 C3 C3 . 5_667 123.0(4) ?
C2 C3 C3 . 5_667 121.7(4) ?
C3 C4 C5 . . 121.1(3) ?
C3 C4 H4A . . 119.4 ?
C5 C4 H4A . . 119.4 ?
N1 C5 C4 . . 123.1(3) ?
N1 C5 H5A . . 118.4 ?
C4 C5 H5A . . 118.4 ?
C10 C6 C7 5_767 . 120.7(4) ?
C10 C6 H6A 5_767 . 119.7 ?
C7 C6 H6A . . 119.7 ?
C6 C7 C7 . 5_767 118.6(4) ?
C6 C7 C8 . . 122.9(3) ?
C7 C7 C8 5_767 . 118.5(4) ?
C9 C8 C7 . . 121.3(3) ?
C9 C8 S1 . . 117.4(3) ?
C7 C8 S1 . . 121.3(3) ?
C8 C9 C10 . . 119.6(4) ?
C8 C9 H9A . . 120.2 ?
C10 C9 H9A . . 120.2 ?
C6 C10 C9 5_767 . 121.3(4) ?
C6 C10 H10A 5_767 . 119.3 ?
C9 C10 H10A . . 119.3 ?
C5 N1 C1 . . 116.5(3) ?
C5 N1 Zn1 . . 121.4(2) ?
C1 N1 Zn1 . . 122.1(3) ?

loop_
_geom_bond_atom_site_label_1
_geom_bond_atom_site_label_2
_geom_bond_site_symmetry_2
_geom_bond_distance
_geom_bond_publ_flag
Zn1 O1W 5_666 2.127(2) ?
Zn1 O1W . 2.127(2) ?
Zn1 O1W 6_565 2.127(2) ?
Zn1 O1W 2_656 2.127(2) ?
Zn1 N1 5_666 2.131(3) ?
Zn1 N1 . 2.131(3) ?
S1 O3 6_565 1.455(2) ?
S1 O3 . 1.455(2) ?
S1 O2 . 1.461(3) ?
S1 C8 . 1.784(4) ?
O1W H1WA . 0.846(19) ?
O1W H1WB . 0.83(2) ?
C1 N1 . 1.330(6) ?
C1 C2 . 1.376(6) ?
C1 H1A . 0.9300 ?
C2 C3 . 1.390(6) ?
C2 H2A . 0.9300 ?
C3 C4 . 1.372(5) ?
C3 C3 5_667 1.485(6) ?
C4 C5 . 1.383(5) ?
C4 H4A . 0.9300 ?
C5 N1 . 1.326(5) ?
C5 H5A . 0.9300 ?
C6 C10 5_767 1.358(6) ?
C6 C7 . 1.421(5) ?
C6 H6A . 0.9300 ?
C7 C7 5_767 1.424(7) ?
C7 C8 . 1.426(5) ?
C8 C9 . 1.362(6) ?
C9 C10 . 1.406(6) ?
C9 H9A . 0.9300 ?
C10 C6 5_767 1.358(6) ?
C10 H10A . 0.9300 ?

loop_
_geom_hbond_atom_site_label_D
_geom_hbond_atom_site_label_H
_geom_hbond_atom_site_label_A
_geom_hbond_site_symmetry_A
_geom_hbond_distance_DH
_geom_hbond_distance_HA
_geom_hbond_distance_DA
_geom_hbond_angle_DHA
_geom_hbond_publ_flag
O1w H1wa O3 . 0.85(2) 1.92(2) 2.763(3) 175(3) yes
O1w H1wb O2 4_656 0.83(2) 1.95(2) 2.768(3) 166(3) yes

loop_
_geom_torsion_atom_site_label_1
_geom_torsion_atom_site_label_2
_geom_torsion_atom_site_label_3
_geom_torsion_atom_site_label_4
_geom_torsion_site_symmetry_1
_geom_torsion_site_symmetry_2
_geom_torsion_site_symmetry_3
_geom_torsion_site_symmetry_4
_geom_torsion
_geom_torsion_publ_flag
N1 C1 C2 C3 . . . . 0.000(2) ?
C1 C2 C3 C4 . . . . 0.000(2) ?
C1 C2 C3 C3 . . . 5_667 180.000(2) ?
C2 C3 C4 C5 . . . . 0.0000(10) ?
C3 C3 C4 C5 5_667 . . . 180.0000(10) ?
C3 C4 C5 N1 . . . . 0.000(2) ?
C10 C6 C7 C7 5_767 . . 5_767 0.000(2) ?
C10 C6 C7 C8 5_767 . . . 180.000(2) ?
C6 C7 C8 C9 . . . . 180.000(2) ?
C7 C7 C8 C9 5_767 . . . 0.000(2) ?
C6 C7 C8 S1 . . . . 0.0000(10) ?
C7 C7 C8 S1 5_767 . . . 180.0000(10) ?
O3 S1 C8 C9 6_565 . . . 119.92(10) ?
O3 S1 C8 C9 . . . . -119.92(10) ?
O2 S1 C8 C9 . . . . 0.0 ?
O3 S1 C8 C7 6_565 . . . -60.08(10) ?
O3 S1 C8 C7 . . . . 60.08(10) ?
O2 S1 C8 C7 . . . . 180.0000(10) ?
C7 C8 C9 C10 . . . . 0.000(2) ?
S1 C8 C9 C10 . . . . 180.000(2) ?
C8 C9 C10 C6 . . . 5_767 0.000(2) ?
C4 C5 N1 C1 . . . . 0.000(2) ?
C4 C5 N1 Zn1 . . . . 180.0000(10) ?
C2 C1 N1 C5 . . . . 0.0000(10) ?
C2 C1 N1 Zn1 . . . . 180.0000(10) ?
O1W Zn1 N1 C5 5_666 . . . -46.47(6) ?
O1W Zn1 N1 C5 . . . . 133.53(6) ?
O1W Zn1 N1 C5 6_565 . . . -133.53(6) ?
O1W Zn1 N1 C5 2_656 . . . 46.47(6) ?
N1 Zn1 N1 C5 5_666 . . . 0E1(10) ?
O1W Zn1 N1 C1 5_666 . . . 133.53(6) ?
O1W Zn1 N1 C1 . . . . -46.47(6) ?
O1W Zn1 N1 C1 6_565 . . . 46.47(6) ?
O1W Zn1 N1 C1 2_656 . . . -133.53(6) ?
N1 Zn1 N1 C1 5_666 . . . 18E1(10) ?
